data_5900009
loop_
_publ_author_name
'Bunn, C. W.'

_publ_section_title
;
 The crystal structure of ethylene
;
_journal_coden_ASTM TFSOA4
_journal_name_full
;
 Transactions of the Faraday Society
;
_journal_page_first 23
_journal_page_last 25
_journal_paper_doi 10.1039/tf9444000023
_journal_volume 40
_journal_year 1944
_chemical_formula_sum 'C2 H4'
_chemical_name_systematic Ethylene
_space_group_crystal_system orthorhombic
_space_group_IT_number 58
_space_group_name_Hall '-P 2 2n'
_space_group_name_H-M_alt 'P n n m'
_cell_angle_alpha 90
_cell_angle_beta 90
_cell_angle_gamma 90
_cell_formula_units_Z 2
_cell_length_a 4.87
_cell_length_b 6.46
_cell_length_c 4.14
_diffrn_ambient_temperature 98
_cod_data_source_file 010_ethylene.cif
_cod_data_source_block ethylene
_cod_depositor_comments
;
 Updating space group information and correcting the value of the
 _cell_length_c data item by changing it from '4.15' to '4.14' after
 consulting the original publication.

 Antanas Vaitkus,
 2018-07-15
;
_cod_database_code 5900009

loop_
_space_group_symop_id
_space_group_symop_operation_xyz
1 x,y,z
2 -x,-y,z
3 x+1/2,-y+1/2,-z+1/2
4 -x+1/2,y+1/2,-z+1/2
5 -x,-y,-z
6 x,y,-z
7 -x+1/2,y+1/2,z+1/2
8 x+1/2,-y+1/2,z+1/2

loop_
_atom_site_label
_atom_site_type_symbol
_atom_site_symmetry_multiplicity
_atom_site_Wyckoff_symbol
_atom_site_fract_x
_atom_site_fract_y
_atom_site_fract_z
_atom_site_attached_hydrogens
C C 4 g 0.11 0.06 0 2
